data_1558804
loop_
_publ_author_name
'Nagelski, Alexandra L.'
'Fataftah, Majed S.'
'Bollmeyer, Melissa M.'
'McWilliams, Sean F.'
'MacMillan, Samantha N.'
'Mercado, Brandon Q.'
'Lancaster, Kyle M.'
'Holland, Patrick L.'

_publ_section_title
;
 The influences of carbon donor ligands on biomimetic multi-iron complexes
 for N2 reduction
;
_journal_name_full 'Chemical Science'
_journal_paper_doi 10.1039/D0SC03447A
_journal_year 2020
_chemical_formula_moiety
;
C26 H38 Fe N2 Si, 0.69(C4 H8 O), 0.31(C4 H10 O), 0.5(C4 H8 O), C12 H24 O K
;
_chemical_formula_sum 'C44 H74.63 Fe K N2 O7.5 Si'
_chemical_formula_weight 874.72
_space_group_crystal_system triclinic
_space_group_IT_number 2
_space_group_name_Hall '-P 1'
_space_group_name_H-M_alt 'P -1'
_atom_sites_solution_hydrogens geom
_atom_sites_solution_primary SHELXT
_atom_sites_solution_secondary difmap
_audit_creation_method SHELXL-2014/7
_audit_update_record
;
2020-06-15 deposited with the CCDC.	2020-07-28 downloaded from the CCDC.
;
_cell_angle_alpha 73.777(2)
_cell_angle_beta 85.650(3)
_cell_angle_gamma 86.169(2)
_cell_formula_units_Z 2
_cell_length_a 12.7212(4)
_cell_length_b 13.5703(4)
_cell_length_c 14.5849(5)
_cell_measurement_reflns_used 16989
_cell_measurement_temperature 93(2)
_cell_measurement_theta_max 25.6410
_cell_measurement_theta_min 3.0680
_cell_volume 2407.84(14)
_computing_cell_refinement 'CrysAlisPro 1.171.39.16b (Rigaku OD, 2015)'
_computing_data_collection 'CrysAlisPro 1.171.39.16b (Rigaku OD, 2015)'
_computing_data_reduction 'CrysAlisPro 1.171.39.16b (Rigaku OD, 2015)'
_computing_molecular_graphics 'Olex2 (Dolomanov et al., 2009)'
_computing_publication_material 'CIFTAB-2014/2 (Sheldrick, 2014)'
_computing_structure_refinement 'SHELXL-2014/7 (Sheldrick, 2014)'
_computing_structure_solution 'SHELXT-2014/5 (Sheldrick, 2014)'
_diffrn_ambient_temperature 93(2)
_diffrn_detector_area_resol_mean 5.8
_diffrn_measured_fraction_theta_full 0.998
_diffrn_measured_fraction_theta_max 0.995
_diffrn_measurement_device_type 'Dectris Pilatus 3R'
_diffrn_measurement_method \w
_diffrn_radiation_type MoK\a
_diffrn_radiation_wavelength 0.71073
_diffrn_reflns_av_R_equivalents 0.0459
_diffrn_reflns_av_unetI/netI 0.0375
_diffrn_reflns_Laue_measured_fraction_full 0.998
_diffrn_reflns_Laue_measured_fraction_max 0.995
_diffrn_reflns_limit_h_max 15
_diffrn_reflns_limit_h_min -15
_diffrn_reflns_limit_k_max 16
_diffrn_reflns_limit_k_min -16
_diffrn_reflns_limit_l_max 17
_diffrn_reflns_limit_l_min -17
_diffrn_reflns_number 42600
_diffrn_reflns_point_group_measured_fraction_full 0.998
_diffrn_reflns_point_group_measured_fraction_max 0.995
_diffrn_reflns_theta_full 25.242
_diffrn_reflns_theta_max 25.726
_diffrn_reflns_theta_min 2.894
_diffrn_source 'microfocus rotating anode'
_exptl_absorpt_coefficient_mu 0.472
_exptl_absorpt_correction_T_max 1.00000
_exptl_absorpt_correction_T_min 0.55111
_exptl_absorpt_correction_type multi-scan
_exptl_absorpt_process_details
; 
CrysAlisPro 1.171.39.16b (Rigaku Oxford Diffraction, 2015) 
Empirical absorption correction using spherical harmonics, 
 implemented in SCALE3 ABSPACK scaling algorithm. 
;
_exptl_crystal_colour Black
_exptl_crystal_density_diffrn 1.206
_exptl_crystal_description Block
_exptl_crystal_F_000 943
_exptl_crystal_size_max 0.200
_exptl_crystal_size_mid 0.200
_exptl_crystal_size_min 0.180
_refine_diff_density_max 0.658
_refine_diff_density_min -0.653
_refine_diff_density_rms 0.054
_refine_ls_extinction_method none
_refine_ls_goodness_of_fit_ref 1.034
_refine_ls_hydrogen_treatment constr
_refine_ls_matrix_type full
_refine_ls_number_parameters 583
_refine_ls_number_reflns 9163
_refine_ls_number_restraints 139
_refine_ls_restrained_S_all 1.044
_refine_ls_R_factor_all 0.0481
_refine_ls_R_factor_gt 0.0419
_refine_ls_shift/su_max 0.001
_refine_ls_shift/su_mean 0.000
_refine_ls_structure_factor_coef Fsqd
_refine_ls_weighting_details 'w=1/[\s^2^(Fo^2^)+(0.0344P)^2^+2.6514P] where P=(Fo^2^+2Fc^2^)/3'
_refine_ls_weighting_scheme calc
_refine_ls_wR_factor_gt 0.1003
_refine_ls_wR_factor_ref 0.1033
_reflns_Friedel_coverage 0.000
_reflns_number_gt 8132
_reflns_number_total 9163
_reflns_threshold_expression 'I > 2\s(I)'
_cod_data_source_file d0sc03447a2.cif
_cod_data_source_block 007c-19063
_cod_original_formula_sum 'C44 H74.63 Fe K N2 O7.50 Si'
_cod_database_code 1558804
_shelx_shelxl_version_number 2014/7
_shelx_space_group_comment
; 
The symmetry employed for this shelxl refinement is uniquely defined 
by the following loop, which should always be used as a source of 
symmetry information in preference to the above space-group names. 
They are only intended as comments. 
;
_shelx_estimated_absorpt_t_min 0.911
_shelx_estimated_absorpt_t_max 0.920

loop_
_space_group_symop_operation_xyz
'x, y, z'
'-x, -y, -z'

loop_
_atom_site_label
_atom_site_type_symbol
_atom_site_fract_x
_atom_site_fract_y
_atom_site_fract_z
_atom_site_U_iso_or_equiv
_atom_site_adp_type
_atom_site_occupancy
_atom_site_site_symmetry_order
_atom_site_calc_flag
_atom_site_refinement_flags_posn
_atom_site_refinement_flags_adp
_atom_site_refinement_flags_occupancy
_atom_site_disorder_assembly
_atom_site_disorder_group
Fe1 Fe 0.88191(2) 0.65900(2) 0.77886(2) 0.01827(8) Uani 1 1 d . . . . .
N11 N 0.76865(13) 0.56461(12) 0.81304(12) 0.0194(3) Uani 1 1 d . . . . .
N21 N 0.79241(13) 0.78017(12) 0.77774(12) 0.0192(3) Uani 1 1 d . . . . .
C11 C 0.58479(17) 0.50913(17) 0.83943(17) 0.0276(5) Uani 1 1 d . . . . .
H11C H 0.6210 0.4463 0.8301 0.041 Uiso 1 1 calc R U . . .
H11D H 0.5297 0.5323 0.7937 0.041 Uiso 1 1 calc R U . . .
H11E H 0.5527 0.4952 0.9047 0.041 Uiso 1 1 calc R U . . .
C21 C 0.66400(15) 0.59241(15) 0.82351(14) 0.0194(4) Uani 1 1 d . . . . .
C31 C 0.62531(15) 0.69412(15) 0.81800(13) 0.0181(4) Uani 1 1 d . . . . .
C41 C 0.68616(15) 0.78243(15) 0.79972(13) 0.0182(4) Uani 1 1 d . . . . .
C51 C 0.63127(17) 0.88496(16) 0.80186(17) 0.0278(5) Uani 1 1 d . . . . .
H51A H 0.5984 0.8796 0.8659 0.042 Uiso 1 1 calc R U . . .
H51B H 0.5769 0.9030 0.7550 0.042 Uiso 1 1 calc R U . . .
H51C H 0.6832 0.9383 0.7860 0.042 Uiso 1 1 calc R U . . .
C61 C 0.50592(16) 0.70910(17) 0.83370(16) 0.0267(5) Uani 1 1 d . . . . .
H61A H 0.4887 0.7783 0.8405 0.040 Uiso 1 1 calc R U . . .
H61B H 0.4811 0.6580 0.8919 0.040 Uiso 1 1 calc R U . . .
H61C H 0.4713 0.7006 0.7788 0.040 Uiso 1 1 calc R U . . .
C22 C 0.80440(19) 0.41262(17) 0.94680(16) 0.0280(5) Uani 1 1 d . . . . .
C32 C 0.8435(2) 0.31108(18) 0.97880(18) 0.0382(6) Uani 1 1 d . . . . .
H32 H 0.8463 0.2797 1.0456 0.046 Uiso 1 1 calc R U . . .
C42 C 0.8783(2) 0.25494(18) 0.91520(19) 0.0363(6) Uani 1 1 d . . . . .
H42 H 0.9044 0.1858 0.9383 0.044 Uiso 1 1 calc R U . . .
C52 C 0.87476(17) 0.30007(17) 0.81852(17) 0.0279(5) Uani 1 1 d . . . . .
H52 H 0.8981 0.2613 0.7751 0.033 Uiso 1 1 calc R U . . .
C62 C 0.83738(16) 0.40200(16) 0.78273(15) 0.0222(4) Uani 1 1 d . . . . .
C72 C 0.80237(15) 0.45893(15) 0.84711(14) 0.0199(4) Uani 1 1 d . . . . .
C82 C 0.7688(2) 0.47373(19) 1.01610(16) 0.0381(6) Uani 1 1 d . . . . .
H82A H 0.8025 0.5399 0.9967 0.057 Uiso 1 1 calc R U . . .
H82B H 0.7888 0.4355 1.0804 0.057 Uiso 1 1 calc R U . . .
H82C H 0.6920 0.4856 1.0163 0.057 Uiso 1 1 calc R U . . .
C13 C 0.85006(15) 0.86947(15) 0.76979(15) 0.0199(4) Uani 1 1 d . . . . .
C23 C 0.88571(18) 0.88733(18) 0.85284(16) 0.0288(5) Uani 1 1 d . . . . .
C33 C 0.94561(19) 0.97230(19) 0.84384(17) 0.0327(5) Uani 1 1 d . . . . .
H33 H 0.9693 0.9849 0.8996 0.039 Uiso 1 1 calc R U . . .
C43 C 0.97111(17) 1.03865(17) 0.75486(17) 0.0278(5) Uani 1 1 d . . . . .
H43 H 1.0125 1.0959 0.7497 0.033 Uiso 1 1 calc R U . . .
C53 C 0.93600(16) 1.02117(16) 0.67356(16) 0.0247(4) Uani 1 1 d . . . . .
H53 H 0.9537 1.0668 0.6127 0.030 Uiso 1 1 calc R U . . .
C63 C 0.87479(15) 0.93735(15) 0.67946(14) 0.0199(4) Uani 1 1 d . . . . .
C73 C 0.8604(2) 0.8140(2) 0.94922(17) 0.0470(7) Uani 1 1 d . . . . .
H73A H 0.7838 0.8148 0.9630 0.070 Uiso 1 1 calc R U . . .
H73B H 0.8943 0.8350 0.9984 0.070 Uiso 1 1 calc R U . . .
H73C H 0.8865 0.7445 0.9490 0.070 Uiso 1 1 calc R U . . .
C83 C 0.83478(18) 0.92000(16) 0.59105(15) 0.0271(5) Uani 1 1 d . . . . .
H83A H 0.8548 0.8497 0.5886 0.041 Uiso 1 1 calc R U . . .
H83B H 0.8657 0.9689 0.5343 0.041 Uiso 1 1 calc R U . . .
H83C H 0.7577 0.9300 0.5927 0.041 Uiso 1 1 calc R U . . .
C34 C 1.1026(2) 0.81082(19) 0.6025(2) 0.0422(6) Uani 1 1 d . . . . .
H34A H 1.0370 0.8179 0.5695 0.063 Uiso 1 1 calc R U . . .
H34B H 1.1612 0.8347 0.5555 0.063 Uiso 1 1 calc R U . . .
H34C H 1.0956 0.8522 0.6482 0.063 Uiso 1 1 calc R U . . .
C44 C 1.11990(19) 0.5948(2) 0.58046(17) 0.0349(5) Uani 1 1 d . . . . .
H44A H 1.1418 0.5231 0.6101 0.052 Uiso 1 1 calc R U . . .
H44B H 1.1661 0.6226 0.5234 0.052 Uiso 1 1 calc R U . . .
H44C H 1.0468 0.5986 0.5623 0.052 Uiso 1 1 calc R U . . .
Si14 Si 1.12938(4) 0.67221(4) 0.66804(4) 0.02024(13) Uani 1 1 d . . . . .
K1A K 0.6037(3) 0.7875(2) 0.3098(2) 0.0230(3) Uani 0.474(3) 1 d . . P A 1
O10 O 0.69275(12) 0.71444(11) 0.15460(10) 0.0248(3) Uani 1 1 d . . . . .
O20 O 0.47398(12) 0.75632(12) 0.17120(10) 0.0277(3) Uani 1 1 d . . . . .
O30 O 0.39103(11) 0.84456(11) 0.31425(11) 0.0272(3) Uani 1 1 d . . . . .
O40 O 0.49389(12) 0.79703(11) 0.48671(10) 0.0262(3) Uani 1 1 d . . . . .
O50 O 0.71258(12) 0.75003(11) 0.47938(10) 0.0242(3) Uani 1 1 d . . . . .
O60 O 0.79904(11) 0.67839(12) 0.32518(10) 0.0271(3) Uani 1 1 d . . . . .
C10 C 0.62127(18) 0.67928(18) 0.10094(16) 0.0295(5) Uani 1 1 d . . . . .
H10A H 0.5983 0.6102 0.1372 0.035 Uiso 1 1 calc R U . . .
H10B H 0.6568 0.6744 0.0395 0.035 Uiso 1 1 calc R U . . .
C20 C 0.52738(19) 0.75349(19) 0.08244(15) 0.0315(5) Uani 1 1 d . . . . .
H20A H 0.5506 0.8229 0.0474 0.038 Uiso 1 1 calc R U . . .
H20B H 0.4789 0.7318 0.0425 0.038 Uiso 1 1 calc R U . . .
C30 C 0.38251(19) 0.82496(19) 0.15780(17) 0.0342(5) Uani 1 1 d . . . . .
H30A H 0.3363 0.8074 0.1136 0.041 Uiso 1 1 calc R U . . .
H30B H 0.4038 0.8964 0.1294 0.041 Uiso 1 1 calc R U . . .
C40 C 0.32417(18) 0.81587(19) 0.25264(17) 0.0324(5) Uani 1 1 d . . . . .
H40A H 0.2594 0.8613 0.2442 0.039 Uiso 1 1 calc R U . . .
H40B H 0.3033 0.7443 0.2813 0.039 Uiso 1 1 calc R U . . .
C50 C 0.33649(18) 0.84461(18) 0.40320(17) 0.0317(5) Uani 1 1 d . . . . .
H50A H 0.3106 0.7755 0.4352 0.038 Uiso 1 1 calc R U . . .
H50B H 0.2750 0.8943 0.3923 0.038 Uiso 1 1 calc R U . . .
C60 C 0.41115(18) 0.87411(18) 0.46531(18) 0.0328(5) Uani 1 1 d . . . . .
H60A H 0.4407 0.9412 0.4315 0.039 Uiso 1 1 calc R U . . .
H60B H 0.3730 0.8806 0.5252 0.039 Uiso 1 1 calc R U . . .
C70 C 0.56146(18) 0.81238(18) 0.55506(16) 0.0296(5) Uani 1 1 d . . . . .
H70A H 0.5211 0.8068 0.6169 0.036 Uiso 1 1 calc R U . . .
H70B H 0.5898 0.8818 0.5323 0.036 Uiso 1 1 calc R U . . .
C80 C 0.65037(18) 0.73219(17) 0.56778(15) 0.0277(5) Uani 1 1 d . . . . .
H80A H 0.6941 0.7369 0.6196 0.033 Uiso 1 1 calc R U . . .
H80B H 0.6221 0.6627 0.5851 0.033 Uiso 1 1 calc R U . . .
C90 C 0.80344(18) 0.68118(17) 0.48645(16) 0.0287(5) Uani 1 1 d . . . . .
H90A H 0.7816 0.6093 0.5060 0.034 Uiso 1 1 calc R U . . .
H90B H 0.8489 0.6905 0.5352 0.034 Uiso 1 1 calc R U . . .
C100 C 0.86313(17) 0.70311(19) 0.39104(17) 0.0304(5) Uani 1 1 d . . . . .
H10C H 0.8797 0.7766 0.3687 0.037 Uiso 1 1 calc R U . . .
H10D H 0.9303 0.6612 0.3960 0.037 Uiso 1 1 calc R U . . .
C14 C 1.04115(16) 0.62855(17) 0.77503(15) 0.0257(4) Uani 1 1 d . . . . .
H14A H 1.0682 0.6552 0.8249 0.031 Uiso 1 1 calc R U . . .
H14B H 1.0518 0.5528 0.7967 0.031 Uiso 1 1 calc R U . . .
C24 C 1.27349(16) 0.66495(18) 0.69484(16) 0.0275(5) Uani 1 1 d . . . . .
H24A H 1.2965 0.5931 0.7230 0.041 Uiso 1 1 calc R U . . .
H24B H 1.2826 0.7049 0.7400 0.041 Uiso 1 1 calc R U . . .
H24C H 1.3160 0.6931 0.6354 0.041 Uiso 1 1 calc R U . . .
C92 C 0.83398(19) 0.45016(18) 0.67689(16) 0.0318(5) Uani 1 1 d . . . . .
H92A H 0.7619 0.4765 0.6615 0.048 Uiso 1 1 calc R U . . .
H92B H 0.8558 0.3986 0.6429 0.048 Uiso 1 1 calc R U . . .
H92C H 0.8820 0.5069 0.6571 0.048 Uiso 1 1 calc R U . . .
K2A K 0.5935(2) 0.7543(2) 0.3229(2) 0.0230(3) Uani 0.526(3) 1 d . . P A 2
O1A O 0.6526(3) 0.9707(4) 0.2301(4) 0.0756(15) Uani 0.687(6) 1 d . U P A 1
O2A O 0.7056(16) 0.9280(9) 0.2383(8) 0.110(5) Uani 0.313(6) 1 d . U P A 2
C120 C 0.78403(18) 0.64655(17) 0.17481(16) 0.0275(5) Uani 1 1 d . . . . .
H12A H 0.8231 0.6435 0.1143 0.033 Uiso 1 1 calc R U . . .
H12B H 0.7625 0.5765 0.2094 0.033 Uiso 1 1 calc R U . . .
C110 C 0.85348(17) 0.68464(18) 0.23468(16) 0.0285(5) Uani 1 1 d . . . . .
H11A H 0.9203 0.6422 0.2436 0.034 Uiso 1 1 calc R U . . .
H11B H 0.8706 0.7567 0.2025 0.034 Uiso 1 1 calc R U . . .
C1A C 0.7138(6) 1.0237(6) 0.2755(5) 0.0597(19) Uani 0.687(6) 1 d D U P A 1
H1AA H 0.7670 0.9777 0.3149 0.072 Uiso 0.687(6) 1 calc R U P A 1
H1AB H 0.6697 1.0609 0.3152 0.072 Uiso 0.687(6) 1 calc R U P A 1
C1B C 0.7268(9) 1.0503(9) 0.2361(8) 0.031(2) Uani 0.313(6) 1 d D U P A 2
H1BA H 0.7978 1.0734 0.2095 0.037 Uiso 0.313(6) 1 calc R U P A 2
H1BB H 0.6707 1.1011 0.2073 0.037 Uiso 0.313(6) 1 calc R U P A 2
C2A C 0.7640(4) 1.0963(4) 0.1866(4) 0.0516(13) Uani 0.687(6) 1 d D U P A 1
H2AA H 0.8369 1.1101 0.1971 0.062 Uiso 0.687(6) 1 calc R U P A 1
H2AB H 0.7222 1.1623 0.1681 0.062 Uiso 0.687(6) 1 calc R U P A 1
C2B C 0.7167(9) 1.0137(7) 0.3424(8) 0.050(3) Uani 0.313(6) 1 d D U P A 2
H2BA H 0.7257 1.0711 0.3692 0.075 Uiso 0.313(6) 1 calc R U P A 2
H2BB H 0.6467 0.9865 0.3629 0.075 Uiso 0.313(6) 1 calc R U P A 2
H2BC H 0.7710 0.9594 0.3651 0.075 Uiso 0.313(6) 1 calc R U P A 2
C3A C 0.7633(4) 1.0388(4) 0.1102(3) 0.0572(14) Uani 0.687(6) 1 d D U P A 1
H3AA H 0.7709 1.0860 0.0450 0.069 Uiso 0.687(6) 1 calc R U P A 1
H3AB H 0.8200 0.9840 0.1182 0.069 Uiso 0.687(6) 1 calc R U P A 1
C3B C 0.7458(13) 0.9883(9) 0.0501(8) 0.089(5) Uani 0.313(6) 1 d D U P A 2
H3BA H 0.6931 1.0259 0.0059 0.134 Uiso 0.313(6) 1 calc R U P A 2
H3BB H 0.8073 1.0300 0.0435 0.134 Uiso 0.313(6) 1 calc R U P A 2
H3BC H 0.7676 0.9236 0.0350 0.134 Uiso 0.313(6) 1 calc R U P A 2
C4A C 0.6581(4) 0.9956(6) 0.1298(7) 0.084(3) Uani 0.687(6) 1 d D U P A 1
H4AA H 0.6019 1.0469 0.1020 0.100 Uiso 0.687(6) 1 calc R U P A 1
H4AB H 0.6550 0.9340 0.1065 0.100 Uiso 0.687(6) 1 calc R U P A 1
C4B C 0.704(2) 0.9684(13) 0.1386(12) 0.129(7) Uani 0.313(6) 1 d . U P A 2
H4BA H 0.6404 0.9358 0.1291 0.154 Uiso 0.313(6) 1 calc R U P A 2
H4BB H 0.6790 1.0393 0.1373 0.154 Uiso 0.313(6) 1 calc R U P A 2
O1C O 0.5686(4) 0.5194(4) 0.4273(3) 0.095(2) Uani 0.5 1 d G U P B -1
C1C C 0.4621(6) 0.5637(3) 0.4228(3) 0.0482(14) Uani 0.5 1 d G U P B -1
H1CA H 0.4216 0.5364 0.3808 0.058 Uiso 0.5 1 calc R U P B -1
H1CB H 0.4625 0.6394 0.3973 0.058 Uiso 0.5 1 calc R U P B -1
C2C C 0.4130(3) 0.5337(4) 0.5256(4) 0.057(2) Uani 0.5 1 d G U P B -1
H2CA H 0.3357 0.5276 0.5269 0.068 Uiso 0.5 1 calc R U P B -1
H2CB H 0.4278 0.5839 0.5604 0.068 Uiso 0.5 1 calc R U P B -1
C3C C 0.4698(4) 0.4288(3) 0.5675(2) 0.0256(10) Uani 0.5 1 d G U P B -1
H3CA H 0.4705 0.4119 0.6381 0.031 Uiso 0.5 1 calc R U P B -1
H3CB H 0.4368 0.3732 0.5498 0.031 Uiso 0.5 1 calc R U P B -1
C4C C 0.5812(3) 0.4470(4) 0.5198(4) 0.0415(15) Uani 0.5 1 d G U P B -1
H4CA H 0.6250 0.4753 0.5588 0.050 Uiso 0.5 1 calc R U P B -1
H4CB H 0.6157 0.3818 0.5126 0.050 Uiso 0.5 1 calc R U P B -1

loop_
_atom_site_aniso_label
_atom_site_aniso_U_11
_atom_site_aniso_U_22
_atom_site_aniso_U_33
_atom_site_aniso_U_23
_atom_site_aniso_U_13
_atom_site_aniso_U_12
Fe1 0.01544(14) 0.01779(15) 0.02117(15) -0.00466(11) -0.00040(11) -0.00166(10)
N11 0.0199(8) 0.0179(8) 0.0205(8) -0.0052(7) -0.0011(6) -0.0023(6)
N21 0.0184(8) 0.0177(8) 0.0218(8) -0.0053(7) -0.0001(6) -0.0039(6)
C11 0.0226(10) 0.0237(11) 0.0371(12) -0.0087(9) 0.0004(9) -0.0065(9)
C21 0.0193(9) 0.0214(10) 0.0171(9) -0.0038(8) -0.0016(7) -0.0048(8)
C31 0.0167(9) 0.0221(10) 0.0153(9) -0.0047(7) -0.0015(7) -0.0024(7)
C41 0.0191(9) 0.0195(10) 0.0164(9) -0.0056(7) -0.0013(7) -0.0006(8)
C51 0.0229(11) 0.0228(11) 0.0384(13) -0.0116(9) 0.0068(9) -0.0018(8)
C61 0.0194(10) 0.0277(11) 0.0335(12) -0.0091(9) -0.0008(9) -0.0027(8)
C22 0.0370(12) 0.0236(11) 0.0243(11) -0.0066(9) -0.0076(9) -0.0004(9)
C32 0.0562(16) 0.0272(12) 0.0301(12) -0.0033(10) -0.0178(11) 0.0021(11)
C42 0.0395(13) 0.0197(11) 0.0510(15) -0.0091(10) -0.0203(11) 0.0063(10)
C52 0.0214(10) 0.0257(11) 0.0422(13) -0.0186(10) -0.0047(9) 0.0010(8)
C62 0.0185(10) 0.0243(11) 0.0269(11) -0.0108(8) -0.0023(8) -0.0049(8)
C72 0.0187(9) 0.0169(9) 0.0245(10) -0.0054(8) -0.0045(8) -0.0022(7)
C82 0.0597(17) 0.0332(13) 0.0221(11) -0.0086(10) -0.0065(11) 0.0028(12)
C13 0.0164(9) 0.0178(10) 0.0256(10) -0.0066(8) 0.0008(8) -0.0014(7)
C23 0.0316(12) 0.0308(12) 0.0249(11) -0.0074(9) 0.0004(9) -0.0117(9)
C33 0.0360(13) 0.0357(13) 0.0308(12) -0.0137(10) -0.0023(10) -0.0136(10)
C43 0.0234(11) 0.0212(11) 0.0404(13) -0.0102(9) 0.0010(9) -0.0085(8)
C53 0.0238(10) 0.0165(10) 0.0301(11) -0.0020(8) 0.0035(8) -0.0005(8)
C63 0.0184(9) 0.0157(9) 0.0245(10) -0.0048(8) -0.0007(8) 0.0026(7)
C73 0.0626(18) 0.0574(17) 0.0223(12) -0.0066(11) -0.0014(11) -0.0333(15)
C83 0.0347(12) 0.0212(11) 0.0240(11) -0.0037(8) -0.0045(9) 0.0000(9)
C34 0.0356(13) 0.0328(13) 0.0453(15) 0.0044(11) 0.0117(11) 0.0079(11)
C44 0.0313(12) 0.0478(15) 0.0309(12) -0.0192(11) -0.0016(10) -0.0044(11)
Si14 0.0173(3) 0.0223(3) 0.0204(3) -0.0052(2) -0.0002(2) 0.0006(2)
K1A 0.0240(6) 0.0264(11) 0.0183(7) -0.0061(9) -0.0015(5) 0.0003(8)
O10 0.0291(8) 0.0248(8) 0.0233(7) -0.0110(6) 0.0016(6) -0.0055(6)
O20 0.0286(8) 0.0313(8) 0.0236(8) -0.0077(6) -0.0038(6) -0.0017(6)
O30 0.0227(7) 0.0268(8) 0.0334(8) -0.0104(6) -0.0030(6) 0.0009(6)
O40 0.0294(8) 0.0253(8) 0.0269(8) -0.0126(6) -0.0001(6) -0.0007(6)
O50 0.0284(8) 0.0250(8) 0.0185(7) -0.0046(6) -0.0029(6) -0.0001(6)
O60 0.0223(7) 0.0371(9) 0.0237(8) -0.0120(7) 0.0009(6) -0.0017(6)
C10 0.0372(13) 0.0302(12) 0.0256(11) -0.0144(9) 0.0041(9) -0.0127(10)
C20 0.0403(13) 0.0362(13) 0.0209(11) -0.0101(9) -0.0034(9) -0.0111(10)
C30 0.0309(12) 0.0358(13) 0.0347(13) -0.0059(10) -0.0120(10) 0.0007(10)
C40 0.0231(11) 0.0346(13) 0.0406(13) -0.0108(10) -0.0077(10) 0.0004(9)
C50 0.0243(11) 0.0310(12) 0.0417(13) -0.0157(10) 0.0026(10) 0.0050(9)
C60 0.0306(12) 0.0309(12) 0.0415(13) -0.0201(10) 0.0030(10) 0.0042(9)
C70 0.0354(12) 0.0338(12) 0.0247(11) -0.0165(9) 0.0018(9) -0.0049(10)
C80 0.0370(12) 0.0299(12) 0.0169(10) -0.0065(9) -0.0010(9) -0.0063(9)
C90 0.0320(12) 0.0273(11) 0.0284(11) -0.0092(9) -0.0113(9) 0.0042(9)
C100 0.0236(11) 0.0356(13) 0.0354(12) -0.0146(10) -0.0068(9) 0.0013(9)
C14 0.0187(10) 0.0323(12) 0.0245(11) -0.0055(9) -0.0009(8) 0.0005(8)
C24 0.0194(10) 0.0326(12) 0.0314(12) -0.0105(9) 0.0007(8) -0.0026(9)
C92 0.0380(13) 0.0346(13) 0.0266(12) -0.0150(10) 0.0028(9) -0.0070(10)
K2A 0.0240(6) 0.0264(11) 0.0183(7) -0.0061(9) -0.0015(5) 0.0003(8)
O1A 0.051(2) 0.075(3) 0.129(4) -0.073(3) -0.017(2) 0.0011(19)
O2A 0.214(15) 0.068(6) 0.065(5) -0.038(4) 0.001(7) -0.058(7)
C120 0.0332(12) 0.0246(11) 0.0249(11) -0.0092(9) 0.0071(9) -0.0025(9)
C110 0.0259(11) 0.0315(12) 0.0270(11) -0.0081(9) 0.0075(9) -0.0023(9)
C1A 0.059(4) 0.085(5) 0.051(5) -0.046(4) 0.017(4) -0.023(3)
C1B 0.024(4) 0.045(6) 0.026(6) -0.016(4) 0.016(4) -0.016(4)
C2A 0.052(3) 0.044(3) 0.065(3) -0.024(2) -0.018(3) 0.003(2)
C2B 0.078(7) 0.043(5) 0.035(5) -0.018(4) 0.009(4) -0.023(5)
C3A 0.070(3) 0.050(3) 0.053(3) -0.013(2) -0.014(2) -0.005(2)
C3B 0.165(14) 0.058(7) 0.053(5) -0.019(5) -0.001(6) -0.046(8)
C4A 0.031(2) 0.099(6) 0.156(7) -0.095(5) -0.009(3) 0.005(3)
C4B 0.29(2) 0.045(7) 0.061(5) -0.013(5) 0.009(7) -0.079(11)
O1C 0.076(4) 0.121(6) 0.069(4) 0.002(3) -0.005(3) 0.001(3)
C1C 0.089(5) 0.019(2) 0.035(3) -0.005(2) -0.002(3) -0.002(3)
C2C 0.052(3) 0.090(5) 0.038(4) -0.036(4) -0.020(3) 0.026(3)
C3C 0.021(2) 0.027(3) 0.028(2) -0.0026(19) -0.0011(19) -0.0170(19)
C4C 0.033(3) 0.054(3) 0.042(4) -0.020(3) -0.011(3) 0.012(2)

loop_
_atom_type_symbol
_atom_type_description
_atom_type_scat_dispersion_real
_atom_type_scat_dispersion_imag
_atom_type_scat_source
C C 0.0033 0.0016 'International Tables Vol C Tables 4.2.6.8 and 6.1.1.4'
H H 0.0000 0.0000 'International Tables Vol C Tables 4.2.6.8 and 6.1.1.4'
Fe Fe 0.3463 0.8444 'International Tables Vol C Tables 4.2.6.8 and 6.1.1.4'
K K 0.2009 0.2494 'International Tables Vol C Tables 4.2.6.8 and 6.1.1.4'
N N 0.0061 0.0033 'International Tables Vol C Tables 4.2.6.8 and 6.1.1.4'
O O 0.0106 0.0060 'International Tables Vol C Tables 4.2.6.8 and 6.1.1.4'
Si Si 0.0817 0.0704 'International Tables Vol C Tables 4.2.6.8 and 6.1.1.4'

loop_
_geom_angle_atom_site_label_1
_geom_angle_atom_site_label_2
_geom_angle_atom_site_label_3
_geom_angle
_geom_angle_site_symmetry_1
_geom_angle_site_symmetry_3
_geom_angle_publ_flag
N21 Fe1 N11 95.23(7) . . ?
N21 Fe1 C14 134.25(8) . . ?
N11 Fe1 C14 129.39(8) . . ?
C21 N11 C72 119.15(16) . . ?
C21 N11 Fe1 125.02(13) . . ?
C72 N11 Fe1 114.64(12) . . ?
C41 N21 C13 119.49(17) . . ?
C41 N21 Fe1 126.06(13) . . ?
C13 N21 Fe1 113.39(12) . . ?
C21 C11 H11C 109.5 . . ?
C21 C11 H11D 109.5 . . ?
H11C C11 H11D 109.5 . . ?
C21 C11 H11E 109.5 . . ?
H11C C11 H11E 109.5 . . ?
H11D C11 H11E 109.5 . . ?
N11 C21 C31 123.90(17) . . ?
N11 C21 C11 117.67(18) . . ?
C31 C21 C11 118.41(18) . . ?
C21 C31 C41 126.65(18) . . ?
C21 C31 C61 115.97(17) . . ?
C41 C31 C61 117.38(18) . . ?
N21 C41 C31 122.76(18) . . ?
N21 C41 C51 117.95(17) . . ?
C31 C41 C51 119.27(17) . . ?
C41 C51 H51A 109.5 . . ?
C41 C51 H51B 109.5 . . ?
H51A C51 H51B 109.5 . . ?
C41 C51 H51C 109.5 . . ?
H51A C51 H51C 109.5 . . ?
H51B C51 H51C 109.5 . . ?
C31 C61 H61A 109.5 . . ?
C31 C61 H61B 109.5 . . ?
H61A C61 H61B 109.5 . . ?
C31 C61 H61C 109.5 . . ?
H61A C61 H61C 109.5 . . ?
H61B C61 H61C 109.5 . . ?
C32 C22 C72 118.7(2) . . ?
C32 C22 C82 121.1(2) . . ?
C72 C22 C82 120.13(19) . . ?
C42 C32 C22 121.4(2) . . ?
C42 C32 H32 119.3 . . ?
C22 C32 H32 119.3 . . ?
C52 C42 C32 119.5(2) . . ?
C52 C42 H42 120.2 . . ?
C32 C42 H42 120.2 . . ?
C42 C52 C62 121.3(2) . . ?
C42 C52 H52 119.3 . . ?
C62 C52 H52 119.3 . . ?
C52 C62 C72 119.18(19) . . ?
C52 C62 C92 120.7(2) . . ?
C72 C62 C92 120.16(19) . . ?
C62 C72 C22 119.87(19) . . ?
C62 C72 N11 120.66(18) . . ?
C22 C72 N11 119.42(18) . . ?
C22 C82 H82A 109.5 . . ?
C22 C82 H82B 109.5 . . ?
H82A C82 H82B 109.5 . . ?
C22 C82 H82C 109.5 . . ?
H82A C82 H82C 109.5 . . ?
H82B C82 H82C 109.5 . . ?
C63 C13 C23 119.91(18) . . ?
C63 C13 N21 120.38(18) . . ?
C23 C13 N21 119.67(18) . . ?
C33 C23 C13 119.2(2) . . ?
C33 C23 C73 121.0(2) . . ?
C13 C23 C73 119.85(19) . . ?
C43 C33 C23 121.0(2) . . ?
C43 C33 H33 119.5 . . ?
C23 C33 H33 119.5 . . ?
C53 C43 C33 119.72(19) . . ?
C53 C43 H43 120.1 . . ?
C33 C43 H43 120.1 . . ?
C43 C53 C63 121.09(19) . . ?
C43 C53 H53 119.5 . . ?
C63 C53 H53 119.5 . . ?
C53 C63 C13 119.05(19) . . ?
C53 C63 C83 120.88(18) . . ?
C13 C63 C83 120.06(18) . . ?
C23 C73 H73A 109.5 . . ?
C23 C73 H73B 109.5 . . ?
H73A C73 H73B 109.5 . . ?
C23 C73 H73C 109.5 . . ?
H73A C73 H73C 109.5 . . ?
H73B C73 H73C 109.5 . . ?
C63 C83 H83A 109.5 . . ?
C63 C83 H83B 109.5 . . ?
H83A C83 H83B 109.5 . . ?
C63 C83 H83C 109.5 . . ?
H83A C83 H83C 109.5 . . ?
H83B C83 H83C 109.5 . . ?
Si14 C34 H34A 109.5 . . ?
Si14 C34 H34B 109.5 . . ?
H34A C34 H34B 109.5 . . ?
Si14 C34 H34C 109.5 . . ?
H34A C34 H34C 109.5 . . ?
H34B C34 H34C 109.5 . . ?
Si14 C44 H44A 109.5 . . ?
Si14 C44 H44B 109.5 . . ?
H44A C44 H44B 109.5 . . ?
Si14 C44 H44C 109.5 . . ?
H44A C44 H44C 109.5 . . ?
H44B C44 H44C 109.5 . . ?
C14 Si14 C34 112.80(11) . . ?
C14 Si14 C44 112.25(11) . . ?
C34 Si14 C44 107.32(13) . . ?
C14 Si14 C24 113.43(10) . . ?
C34 Si14 C24 104.04(11) . . ?
C44 Si14 C24 106.39(11) . . ?
O1A K1A O30 91.77(13) . . ?
O1A K1A O60 103.20(14) . . ?
O30 K1A O60 165.00(11) . . ?
O1A K1A O50 99.59(15) . . ?
O30 K1A O50 118.98(13) . . ?
O60 K1A O50 59.98(8) . . ?
O1A K1A O20 99.90(15) . . ?
O30 K1A O20 59.73(8) . . ?
O60 K1A O20 115.60(12) . . ?
O50 K1A O20 160.50(11) . . ?
O1A K1A O10 93.47(15) . . ?
O30 K1A O10 118.69(13) . . ?
O60 K1A O10 60.13(8) . . ?
O50 K1A O10 120.11(12) . . ?
O20 K1A O10 59.19(8) . . ?
C10 O10 C120 111.71(16) . . ?
C10 O10 K2A 112.62(13) . . ?
C120 O10 K2A 111.98(13) . . ?
C10 O10 K1A 116.99(14) . . ?
C120 O10 K1A 115.36(13) . . ?
C20 O20 C30 111.84(17) . . ?
C20 O20 K2A 118.51(14) . . ?
C30 O20 K2A 116.53(14) . . ?
C20 O20 K1A 115.32(14) . . ?
C30 O20 K1A 112.44(14) . . ?
C50 O30 C40 111.20(17) . . ?
C50 O30 K1A 119.46(14) . . ?
C40 O30 K1A 119.55(15) . . ?
C50 O30 K2A 116.54(13) . . ?
C40 O30 K2A 115.66(14) . . ?
C60 O40 C70 112.54(17) . . ?
C60 O40 K2A 112.90(14) . . ?
C70 O40 K2A 116.50(13) . . ?
C60 O40 K1A 108.03(14) . . ?
C70 O40 K1A 113.47(14) . . ?
C90 O50 C80 111.90(16) . . ?
C90 O50 K2A 112.74(13) . . ?
C80 O50 K2A 112.97(13) . . ?
C90 O50 K1A 116.01(13) . . ?
C80 O50 K1A 117.30(14) . . ?
C110 O60 C100 112.74(17) . . ?
C110 O60 K2A 116.82(14) . . ?
C100 O60 K2A 116.38(14) . . ?
C110 O60 K1A 113.00(14) . . ?
C100 O60 K1A 112.67(14) . . ?
O10 C10 C20 109.04(18) . . ?
O10 C10 H10A 109.9 . . ?
C20 C10 H10A 109.9 . . ?
O10 C10 H10B 109.9 . . ?
C20 C10 H10B 109.9 . . ?
H10A C10 H10B 108.3 . . ?
O20 C20 C10 109.40(18) . . ?
O20 C20 H20A 109.8 . . ?
C10 C20 H20A 109.8 . . ?
O20 C20 H20B 109.8 . . ?
C10 C20 H20B 109.8 . . ?
H20A C20 H20B 108.2 . . ?
O20 C30 C40 108.99(18) . . ?
O20 C30 H30A 109.9 . . ?
C40 C30 H30A 109.9 . . ?
O20 C30 H30B 109.9 . . ?
C40 C30 H30B 109.9 . . ?
H30A C30 H30B 108.3 . . ?
O30 C40 C30 108.99(18) . . ?
O30 C40 H40A 109.9 . . ?
C30 C40 H40A 109.9 . . ?
O30 C40 H40B 109.9 . . ?
C30 C40 H40B 109.9 . . ?
H40A C40 H40B 108.3 . . ?
O30 C50 C60 108.74(18) . . ?
O30 C50 H50A 109.9 . . ?
C60 C50 H50A 109.9 . . ?
O30 C50 H50B 109.9 . . ?
C60 C50 H50B 109.9 . . ?
H50A C50 H50B 108.3 . . ?
O40 C60 C50 108.82(18) . . ?
O40 C60 H60A 109.9 . . ?
C50 C60 H60A 109.9 . . ?
O40 C60 H60B 109.9 . . ?
C50 C60 H60B 109.9 . . ?
H60A C60 H60B 108.3 . . ?
O40 C70 C80 108.72(17) . . ?
O40 C70 H70A 109.9 . . ?
C80 C70 H70A 109.9 . . ?
O40 C70 H70B 109.9 . . ?
C80 C70 H70B 109.9 . . ?
H70A C70 H70B 108.3 . . ?
O50 C80 C70 107.87(17) . . ?
O50 C80 H80A 110.1 . . ?
C70 C80 H80A 110.1 . . ?
O50 C80 H80B 110.1 . . ?
C70 C80 H80B 110.1 . . ?
H80A C80 H80B 108.4 . . ?
O50 C90 C100 108.76(17) . . ?
O50 C90 H90A 109.9 . . ?
C100 C90 H90A 109.9 . . ?
O50 C90 H90B 109.9 . . ?
C100 C90 H90B 109.9 . . ?
H90A C90 H90B 108.3 . . ?
O60 C100 C90 108.16(18) . . ?
O60 C100 H10C 110.1 . . ?
C90 C100 H10C 110.1 . . ?
O60 C100 H10D 110.1 . . ?
C90 C100 H10D 110.1 . . ?
H10C C100 H10D 108.4 . . ?
Si14 C14 Fe1 124.06(11) . . ?
Si14 C14 H14A 106.3 . . ?
Fe1 C14 H14A 106.3 . . ?
Si14 C14 H14B 106.3 . . ?
Fe1 C14 H14B 106.3 . . ?
H14A C14 H14B 106.4 . . ?
Si14 C24 H24A 109.5 . . ?
Si14 C24 H24B 109.5 . . ?
H24A C24 H24B 109.5 . . ?
Si14 C24 H24C 109.5 . . ?
H24A C24 H24C 109.5 . . ?
H24B C24 H24C 109.5 . . ?
C62 C92 H92A 109.5 . . ?
C62 C92 H92B 109.5 . . ?
H92A C92 H92B 109.5 . . ?
C62 C92 H92C 109.5 . . ?
H92A C92 H92C 109.5 . . ?
H92B C92 H92C 109.5 . . ?
O60 K2A O2A 77.0(4) . . ?
O60 K2A O20 119.75(12) . . ?
O2A K2A O20 98.8(3) . . ?
O60 K2A O30 175.99(12) . . ?
O2A K2A O30 99.0(4) . . ?
O20 K2A O30 60.47(8) . . ?
O60 K2A O40 120.03(11) . . ?
O2A K2A O40 103.3(3) . . ?
O20 K2A O40 119.34(11) . . ?
O30 K2A O40 60.66(8) . . ?
O60 K2A O50 60.74(7) . . ?
O2A K2A O50 82.1(3) . . ?
O20 K2A O50 179.00(12) . . ?
O30 K2A O50 119.11(12) . . ?
O40 K2A O50 60.02(7) . . ?
C4A O1A C1A 119.2(6) . . ?
C4A O1A K1A 113.4(4) . . ?
C1A O1A K1A 121.3(5) . . ?
C4B O2A C1B 83.9(9) . . ?
C4B O2A K2A 117.8(9) . . ?
C1B O2A K2A 146.8(9) . . ?
O10 C120 C110 109.31(18) . . ?
O10 C120 H12A 109.8 . . ?
C110 C120 H12A 109.8 . . ?
O10 C120 H12B 109.8 . . ?
C110 C120 H12B 109.8 . . ?
H12A C120 H12B 108.3 . . ?
O60 C110 C120 108.58(17) . . ?
O60 C110 H11A 110.0 . . ?
C120 C110 H11A 110.0 . . ?
O60 C110 H11B 110.0 . . ?
C120 C110 H11B 110.0 . . ?
H11A C110 H11B 108.4 . . ?
O1A C1A C2A 98.2(5) . . ?
O1A C1A K1A 38.4(4) . . ?
C2A C1A K1A 131.1(4) . . ?
O1A C1A H1AA 112.1 . . ?
C2A C1A H1AA 112.1 . . ?
K1A C1A H1AA 79.6 . . ?
O1A C1A H1AB 112.1 . . ?
C2A C1A H1AB 112.1 . . ?
K1A C1A H1AB 106.9 . . ?
H1AA C1A H1AB 109.8 . . ?
C2B C1B O2A 86.0(8) . . ?
C2B C1B H1BA 114.3 . . ?
O2A C1B H1BA 114.3 . . ?
C2B C1B H1BB 114.3 . . ?
O2A C1B H1BB 114.3 . . ?
H1BA C1B H1BB 111.5 . . ?
C1A C2A C3A 103.9(4) . . ?
C1A C2A H2AA 111.0 . . ?
C3A C2A H2AA 111.0 . . ?
C1A C2A H2AB 111.0 . . ?
C3A C2A H2AB 111.0 . . ?
H2AA C2A H2AB 109.0 . . ?
C1B C2B H2BA 109.5 . . ?
C1B C2B H2BB 109.5 . . ?
H2BA C2B H2BB 109.5 . . ?
C1B C2B H2BC 109.5 . . ?
H2BA C2B H2BC 109.5 . . ?
H2BB C2B H2BC 109.5 . . ?
C4A C3A C2A 101.6(5) . . ?
C4A C3A H3AA 111.4 . . ?
C2A C3A H3AA 111.4 . . ?
C4A C3A H3AB 111.4 . . ?
C2A C3A H3AB 111.4 . . ?
H3AA C3A H3AB 109.3 . . ?
C4B C3B H3BA 109.5 . . ?
C4B C3B H3BB 109.5 . . ?
H3BA C3B H3BB 109.5 . . ?
C4B C3B H3BC 109.5 . . ?
H3BA C3B H3BC 109.5 . . ?
H3BB C3B H3BC 109.5 . . ?
O1A C4A C3A 99.1(5) . . ?
O1A C4A K1A 44.0(3) . . ?
C3A C4A K1A 122.9(5) . . ?
O1A C4A H4AA 112.0 . . ?
C3A C4A H4AA 112.0 . . ?
K1A C4A H4AA 121.4 . . ?
O1A C4A H4AB 112.0 . . ?
C3A C4A H4AB 112.0 . . ?
K1A C4A H4AB 68.7 . . ?
H4AA C4A H4AB 109.6 . . ?
C3B C4B O2A 155(3) . . ?
C3B C4B H4BA 97.8 . . ?
O2A C4B H4BA 97.8 . . ?
C3B C4B H4BB 97.8 . . ?
O2A C4B H4BB 97.8 . . ?
H4BA C4B H4BB 103.7 . . ?
C4C O1C C1C 109.5 . . ?
O1C C1C C2C 106.4 . . ?
O1C C1C H1CA 110.5 . . ?
C2C C1C H1CA 110.5 . . ?
O1C C1C H1CB 110.5 . . ?
C2C C1C H1CB 110.5 . . ?
H1CA C1C H1CB 108.6 . . ?
C1C C2C C3C 101.5 . . ?
C1C C2C H2CA 111.5 . . ?
C3C C2C H2CA 111.5 . . ?
C1C C2C H2CB 111.5 . . ?
C3C C2C H2CB 111.5 . . ?
H2CA C2C H2CB 109.3 . . ?
C4C C3C C2C 101.5 . . ?
C4C C3C H3CA 111.5 . . ?
C2C C3C H3CA 111.5 . . ?
C4C C3C H3CB 111.5 . . ?
C2C C3C H3CB 111.5 . . ?
H3CA C3C H3CB 109.3 . . ?
O1C C4C C3C 106.4 . . ?
O1C C4C H4CA 110.4 . . ?
C3C C4C H4CA 110.4 . . ?
O1C C4C H4CB 110.4 . . ?
C3C C4C H4CB 110.4 . . ?
H4CA C4C H4CB 108.6 . . ?

loop_
_geom_bond_atom_site_label_1
_geom_bond_atom_site_label_2
_geom_bond_distance
_geom_bond_site_symmetry_2
_geom_bond_publ_flag
Fe1 N21 1.9334(17) . ?
Fe1 N11 1.9354(16) . ?
Fe1 C14 2.040(2) . ?
N11 C21 1.368(3) . ?
N11 C72 1.428(3) . ?
N21 C41 1.366(3) . ?
N21 C13 1.431(3) . ?
C11 C21 1.522(3) . ?
C11 H11C 0.9800 . ?
C11 H11D 0.9800 . ?
C11 H11E 0.9800 . ?
C21 C31 1.417(3) . ?
C31 C41 1.421(3) . ?
C31 C61 1.527(3) . ?
C41 C51 1.522(3) . ?
C51 H51A 0.9800 . ?
C51 H51B 0.9800 . ?
C51 H51C 0.9800 . ?
C61 H61A 0.9800 . ?
C61 H61B 0.9800 . ?
C61 H61C 0.9800 . ?
C22 C32 1.396(3) . ?
C22 C72 1.415(3) . ?
C22 C82 1.504(3) . ?
C32 C42 1.387(4) . ?
C32 H32 0.9500 . ?
C42 C52 1.374(3) . ?
C42 H42 0.9500 . ?
C52 C62 1.399(3) . ?
C52 H52 0.9500 . ?
C62 C72 1.405(3) . ?
C62 C92 1.502(3) . ?
C82 H82A 0.9800 . ?
C82 H82B 0.9800 . ?
C82 H82C 0.9800 . ?
C13 C63 1.407(3) . ?
C13 C23 1.412(3) . ?
C23 C33 1.395(3) . ?
C23 C73 1.504(3) . ?
C33 C43 1.387(3) . ?
C33 H33 0.9500 . ?
C43 C53 1.383(3) . ?
C43 H43 0.9500 . ?
C53 C63 1.400(3) . ?
C53 H53 0.9500 . ?
C63 C83 1.504(3) . ?
C73 H73A 0.9800 . ?
C73 H73B 0.9800 . ?
C73 H73C 0.9800 . ?
C83 H83A 0.9800 . ?
C83 H83B 0.9800 . ?
C83 H83C 0.9800 . ?
C34 Si14 1.878(2) . ?
C34 H34A 0.9800 . ?
C34 H34B 0.9800 . ?
C34 H34C 0.9800 . ?
C44 Si14 1.881(2) . ?
C44 H44A 0.9800 . ?
C44 H44B 0.9800 . ?
C44 H44C 0.9800 . ?
Si14 C14 1.831(2) . ?
Si14 C24 1.894(2) . ?
K1A O1A 2.530(6) . ?
K1A O30 2.765(4) . ?
K1A O60 2.798(4) . ?
K1A O50 2.831(4) . ?
K1A O20 2.840(4) . ?
K1A O10 2.847(4) . ?
O10 C10 1.429(3) . ?
O10 C120 1.429(3) . ?
O10 K2A 2.845(3) . ?
O20 C20 1.425(3) . ?
O20 C30 1.431(3) . ?
O20 K2A 2.771(3) . ?
O30 C50 1.424(3) . ?
O30 C40 1.428(3) . ?
O30 K2A 2.773(3) . ?
O40 C60 1.421(3) . ?
O40 C70 1.430(3) . ?
O40 K2A 2.805(3) . ?
O50 C90 1.428(3) . ?
O50 C80 1.430(3) . ?
O50 K2A 2.819(3) . ?
O60 C110 1.427(3) . ?
O60 C100 1.427(3) . ?
O60 K2A 2.745(3) . ?
C10 C20 1.500(3) . ?
C10 H10A 0.9900 . ?
C10 H10B 0.9900 . ?
C20 H20A 0.9900 . ?
C20 H20B 0.9900 . ?
C30 C40 1.497(3) . ?
C30 H30A 0.9900 . ?
C30 H30B 0.9900 . ?
C40 H40A 0.9900 . ?
C40 H40B 0.9900 . ?
C50 C60 1.506(3) . ?
C50 H50A 0.9900 . ?
C50 H50B 0.9900 . ?
C60 H60A 0.9900 . ?
C60 H60B 0.9900 . ?
C70 C80 1.501(3) . ?
C70 H70A 0.9900 . ?
C70 H70B 0.9900 . ?
C80 H80A 0.9900 . ?
C80 H80B 0.9900 . ?
C90 C100 1.497(3) . ?
C90 H90A 0.9900 . ?
C90 H90B 0.9900 . ?
C100 H10C 0.9900 . ?
C100 H10D 0.9900 . ?
C14 H14A 0.9900 . ?
C14 H14B 0.9900 . ?
C24 H24A 0.9800 . ?
C24 H24B 0.9800 . ?
C24 H24C 0.9800 . ?
C92 H92A 0.9800 . ?
C92 H92B 0.9800 . ?
C92 H92C 0.9800 . ?
K2A O2A 2.769(12) . ?
O1A C4A 1.403(9) . ?
O1A C1A 1.408(8) . ?
O2A C4B 1.405(19) . ?
O2A C1B 1.691(15) . ?
C120 C110 1.497(3) . ?
C120 H12A 0.9900 . ?
C120 H12B 0.9900 . ?
C110 H11A 0.9900 . ?
C110 H11B 0.9900 . ?
C1A C2A 1.518(7) . ?
C1A H1AA 0.9900 . ?
C1A H1AB 0.9900 . ?
C1B C2B 1.488(11) . ?
C1B H1BA 0.9900 . ?
C1B H1BB 0.9900 . ?
C2A C3A 1.530(6) . ?
C2A H2AA 0.9900 . ?
C2A H2AB 0.9900 . ?
C2B H2BA 0.9800 . ?
C2B H2BB 0.9800 . ?
C2B H2BC 0.9800 . ?
C3A C4A 1.473(7) . ?
C3A H3AA 0.9900 . ?
C3A H3AB 0.9900 . ?
C3B C4B 1.32(2) . ?
C3B H3BA 0.9800 . ?
C3B H3BB 0.9800 . ?
C3B H3BC 0.9800 . ?
C4A H4AA 0.9900 . ?
C4A H4AB 0.9900 . ?
C4B H4BA 0.9900 . ?
C4B H4BB 0.9900 . ?
O1C C4C 1.4430 . ?
O1C C1C 1.4434 . ?
C1C C2C 1.5355 . ?
C1C H1CA 0.9900 . ?
C1C H1CB 0.9900 . ?
C2C C3C 1.5386 . ?
C2C H2CA 0.9900 . ?
C2C H2CB 0.9900 . ?
C3C C4C 1.5348 . ?
C3C H3CA 0.9900 . ?
C3C H3CB 0.9900 . ?
C4C H4CA 0.9900 . ?
C4C H4CB 0.9900 . ?
